data_7118286
loop_
_publ_author_name
'Tian, Haiquan'
'Bao, Song-Song'
'Zheng, Li-Min'

_publ_section_title
;
 Cyclic single-molecule magnets: from the odd-numbered heptanuclear to a
 dimer of heptanuclear dysprosium clusters.
;
_journal_issue 11
_journal_name_full 'Chemical communications (Cambridge, England)'
_journal_page_first 2314
_journal_page_last 2317
_journal_paper_doi 10.1039/c5cc08740f
_journal_volume 52
_journal_year 2016
_chemical_formula_moiety 'C212 H168 Dy14 N48 O66 P10, 4(H2 O)'
_chemical_formula_sum 'C212 H176 Dy14 N48 O70 P10'
_chemical_formula_weight 7100.70
_chemical_name_systematic
;
 ?
;
_space_group_crystal_system monoclinic
_space_group_IT_number 15
_space_group_name_Hall '-C 2yc'
_space_group_name_H-M_alt 'C 1 2/c 1'
_symmetry_space_group_name_Hall '-C 2yc'
_symmetry_space_group_name_H-M 'C 1 2/c 1'
_atom_sites_solution_hydrogens mixed
_audit_creation_method SHELXL-2013
_audit_update_record
;
2015-09-14 deposited with the CCDC.
2015-12-11 downloaded from the CCDC.
;
_cell_angle_alpha 90
_cell_angle_beta 101.477(2)
_cell_angle_gamma 90
_cell_formula_units_Z 4
_cell_length_a 22.068(2)
_cell_length_b 25.118(3)
_cell_length_c 44.977(5)
_cell_measurement_reflns_used 9922
_cell_measurement_temperature 123(2)
_cell_measurement_theta_max 24.087
_cell_measurement_theta_min 2.362
_cell_volume 24432(5)
_computing_cell_refinement SMART
_computing_data_collection 'SMART (Bruker, 2000)'
_computing_data_reduction 'SAINT (Bruker, 2000)'
_computing_molecular_graphics SHELXTL
_computing_publication_material SHELXTL
_computing_structure_refinement 'SHELXL-2013 (Sheldrick, 2013)'
_computing_structure_solution 'SHELXTL (Bruker, 2000)'
_diffrn_ambient_temperature 123(2)
_diffrn_measured_fraction_theta_full 0.998
_diffrn_measured_fraction_theta_max 0.998
_diffrn_measurement_device_type 'Bruker APEX II'
_diffrn_radiation_type MoK\a
_diffrn_radiation_wavelength 0.71073
_diffrn_reflns_av_R_equivalents 0.1077
_diffrn_reflns_av_unetI/netI 0.1490
_diffrn_reflns_laue_measured_fraction_full 0.998
_diffrn_reflns_laue_measured_fraction_max 0.998
_diffrn_reflns_limit_h_max 26
_diffrn_reflns_limit_h_min -27
_diffrn_reflns_limit_k_max 30
_diffrn_reflns_limit_k_min -28
_diffrn_reflns_limit_l_max 39
_diffrn_reflns_limit_l_min -55
_diffrn_reflns_number 72269
_diffrn_reflns_point_group_measured_fraction_full 0.998
_diffrn_reflns_point_group_measured_fraction_max 0.998
_diffrn_reflns_theta_full 25.242
_diffrn_reflns_theta_max 26.000
_diffrn_reflns_theta_min 1.259
_exptl_absorpt_coefficient_mu 4.379
_exptl_absorpt_correction_T_max 0.407
_exptl_absorpt_correction_T_min 0.280
_exptl_absorpt_correction_type multi-scan
_exptl_absorpt_process_details 'SADABS(Bruker, 2000)'
_exptl_crystal_colour 'dark brown'
_exptl_crystal_density_diffrn 1.930
_exptl_crystal_description block
_exptl_crystal_F_000 13672
_exptl_crystal_size_max 0.300
_exptl_crystal_size_mid 0.250
_exptl_crystal_size_min 0.250
_refine_diff_density_max 2.546
_refine_diff_density_min -2.651
_refine_diff_density_rms 0.290
_refine_ls_extinction_method none
_refine_ls_goodness_of_fit_ref 1.063
_refine_ls_hydrogen_treatment constr
_refine_ls_matrix_type full
_refine_ls_number_parameters 1674
_refine_ls_number_reflns 23994
_refine_ls_number_restraints 1117
_refine_ls_restrained_S_all 1.039
_refine_ls_R_factor_all 0.2588
_refine_ls_R_factor_gt 0.1576
_refine_ls_shift/su_max 0.025
_refine_ls_shift/su_mean 0.000
_refine_ls_structure_factor_coef Fsqd
_refine_ls_weighting_details 'w=1/[\s^2^(Fo^2^)+(0.0001P)^2^+6183.9297P] where P=(Fo^2^+2Fc^2^)/3'
_refine_ls_weighting_scheme calc
_refine_ls_wR_factor_gt 0.3160
_refine_ls_wR_factor_ref 0.3752
_reflns_Friedel_coverage 0.000
_reflns_number_gt 11469
_reflns_number_total 23994
_reflns_threshold_expression 'I > 2\s(I)'
_cod_data_source_file c5cc08740f2.cif
_cod_data_source_block Dy14
_cod_depositor_comments 'Adding full bibliography for 7118285--7118286.cif.'
_cod_original_cell_volume 24433(4)
_cod_database_code 7118286
_shelx_space_group_comment
;
The symmetry employed for this shelxl refinement is uniquely defined
by the following loop, which should always be used as a source of
symmetry information in preference to the above space-group names.
They are only intended as comments.
;
_shelx_estimated_absorpt_t_min 0.353
_shelx_estimated_absorpt_t_max 0.407
_shelxl_version_number 2013-4

loop_
_space_group_symop_operation_xyz
'x, y, z'
'-x, y, -z+1/2'
'x+1/2, y+1/2, z'
'-x+1/2, y+1/2, -z+1/2'
'-x, -y, -z'
'x, -y, z-1/2'
'-x+1/2, -y+1/2, -z'
'x+1/2, -y+1/2, z-1/2'

loop_
_atom_site_label
_atom_site_type_symbol
_atom_site_fract_x
_atom_site_fract_y
_atom_site_fract_z
_atom_site_U_iso_or_equiv
_atom_site_adp_type
_atom_site_occupancy
_atom_site_site_symmetry_order
_atom_site_calc_flag
_atom_site_refinement_flags_posn
_atom_site_refinement_flags_adp
_atom_site_refinement_flags_occupancy
Dy1 Dy 0.67801(7) 0.48204(6) 0.23918(4) 0.0560(5) Uani 1 1 d . . .
Dy2 Dy 0.78415(7) 0.39006(6) 0.30393(5) 0.0603(5) Uani 1 1 d . . .
Dy3 Dy 0.86621(9) 0.46212(8) 0.38149(5) 0.0783(6) Uani 1 1 d . . .
Dy4 Dy 0.78574(11) 0.56159(11) 0.43300(7) 0.1057(9) Uani 1 1 d . . .
Dy5 Dy 0.63072(12) 0.50538(11) 0.45812(6) 0.1023(8) Uani 1 1 d . U .
Dy6 Dy 0.57274(8) 0.47091(7) 0.37531(5) 0.0672(6) Uani 1 1 d . . .
Dy7 Dy 0.61669(8) 0.53505(6) 0.30810(5) 0.0598(5) Uani 1 1 d . . .
P1 P 0.7719(4) 0.5121(3) 0.3122(3) 0.062(3) Uani 1 1 d . . .
P2 P 0.6262(3) 0.4175(3) 0.30582(19) 0.0383(19) Uani 1 1 d . . .
P3 P 0.6367(5) 0.5791(4) 0.3887(3) 0.077(3) Uani 1 1 d . . .
P4 P 0.7283(5) 0.4503(4) 0.4140(3) 0.073(3) Uani 1 1 d . . .
P5 P 0.5342(4) 0.5252(3) 0.1883(2) 0.063(3) Uani 1 1 d D . .
C1 C 0.8238(18) 0.4591(15) 0.1815(10) 0.078(7) Uani 1 1 d . U .
C2 C 0.5823(15) 0.2043(13) 0.3200(9) 0.065(5) Uani 1 1 d . U .
H2A H 0.5858 0.1680 0.3261 0.078 Uiso 1 1 calc R U .
C3 C 0.8693(15) 0.5416(13) 0.2687(10) 0.071(12) Uani 1 1 d . . .
H3A H 0.8596 0.5056 0.2724 0.085 Uiso 1 1 calc R U .
C4 C 0.4590(15) 0.3506(13) 0.2779(9) 0.060(5) Uani 1 1 d . U .
H4A H 0.4189 0.3649 0.2707 0.072 Uiso 1 1 calc R U .
C5 C 0.5211(15) 0.2779(12) 0.2962(9) 0.061(4) Uani 1 1 d . U .
C6 C 0.7136(16) 0.3548(15) 0.2322(10) 0.060(10) Uani 1 1 d . . .
C7 C 0.6685(16) 0.6071(12) 0.2595(9) 0.064(6) Uani 1 1 d . U .
C8 C 0.9245(19) 0.5815(11) 0.3620(12) 0.102(6) Uani 1 1 d D U .
C9 C 0.7791(14) 0.2565(14) 0.3147(10) 0.057(10) Uani 1 1 d . . .
H9A H 0.7872 0.2233 0.3249 0.068 Uiso 1 1 calc R U .
C10 C 0.846(2) 0.5345(16) 0.1528(9) 0.079(12) Uani 1 1 d . . .
H10A H 0.8630 0.5483 0.1366 0.095 Uiso 1 1 calc R U .
C11 C 0.4659(15) 0.2992(13) 0.2823(9) 0.061(5) Uani 1 1 d . U .
H11A H 0.4317 0.2762 0.2756 0.074 Uiso 1 1 calc R U .
C12 C 0.5285(15) 0.2208(12) 0.3045(9) 0.061(5) Uani 1 1 d . U .
H12A H 0.4951 0.1966 0.2988 0.074 Uiso 1 1 calc R U .
C13 C 0.6298(15) 0.2875(12) 0.3199(9) 0.063(5) Uani 1 1 d . U .
H13A H 0.6657 0.3092 0.3250 0.075 Uiso 1 1 calc R U .
C14 C 0.6920(16) 0.3638(14) 0.2026(10) 0.058(10) Uani 1 1 d . . .
C15 C 0.698(2) 0.3328(19) 0.1773(11) 0.088(15) Uani 1 1 d . . .
H15A H 0.7198 0.3005 0.1820 0.105 Uiso 1 1 calc R U .
C16 C 0.5735(15) 0.3100(12) 0.3042(9) 0.060(4) Uani 1 1 d . U .
C17 C 0.8149(17) 0.5657(17) 0.1684(9) 0.075(12) Uani 1 1 d . . .
H17A H 0.8158 0.6031 0.1655 0.090 Uiso 1 1 calc R U .
C18 C 0.6386(18) 0.4219(17) 0.1653(11) 0.081(13) Uani 1 1 d . . .
H18A H 0.6178 0.4546 0.1596 0.097 Uiso 1 1 calc R U .
C19 C 0.645(2) 0.6510(16) 0.2760(13) 0.108(8) Uani 1 1 d . U .
C20 C 0.7895(13) 0.4905(16) 0.1987(9) 0.066(11) Uani 1 1 d . . .
C21 C 0.8436(15) 0.5830(11) 0.2845(8) 0.064(5) Uani 1 1 d D U .
C22 C 0.7510(14) 0.5851(13) 0.2059(8) 0.054(9) Uani 1 1 d . . .
H22A H 0.7580 0.6217 0.2025 0.065 Uiso 1 1 calc R U .
C23 C 0.862(2) 0.336(2) 0.4046(14) 0.106(8) Uani 1 1 d . U .
C24 C 0.562(3) 0.743(2) 0.4117(12) 0.115(19) Uani 1 1 d . . .
H24A H 0.5470 0.7755 0.4187 0.138 Uiso 1 1 calc R U .
C25 C 0.826(2) 0.336(2) 0.3730(14) 0.103(18) Uani 1 1 d . . .
C26 C 0.800(2) 0.399(2) 0.4789(10) 0.118(9) Uani 1 1 d D U .
H26A H 0.7953 0.4368 0.4759 0.142 Uiso 1 1 calc R U .
C27 C 0.8981(17) 0.6452(16) 0.2556(10) 0.077(9) Uani 1 1 d . U .
H27A H 0.9089 0.6804 0.2511 0.092 Uiso 1 1 calc R U .
C28 C 0.7806(15) 0.5447(14) 0.1895(9) 0.061(10) Uani 1 1 d . . .
C29 C 0.504(2) 0.3427(16) 0.3607(11) 0.118(9) Uani 1 1 d D U .
H29A H 0.4954 0.3557 0.3405 0.142 Uiso 1 1 calc R U .
C30 C 0.9183(17) 0.6029(15) 0.2417(10) 0.076(9) Uani 1 1 d . U .
H30A H 0.9416 0.6084 0.2263 0.091 Uiso 1 1 calc R U .
C31 C 0.9693(17) 0.5184(15) 0.3383(9) 0.101(6) Uani 1 1 d D U .
H31A H 0.9747 0.4825 0.3326 0.121 Uiso 1 1 calc R U .
C32 C 0.707(2) 0.3422(18) 0.4057(12) 0.088(14) Uani 1 1 d . . .
H32A H 0.6871 0.3518 0.3857 0.106 Uiso 1 1 calc R U .
C33 C 0.5681(14) 0.3672(13) 0.2970(9) 0.059(5) Uani 1 1 d . U .
C34 C 0.5101(14) 0.3845(13) 0.2839(9) 0.060(5) Uani 1 1 d . U .
H34A H 0.5044 0.4211 0.2787 0.071 Uiso 1 1 calc R U .
C35 C 0.8018(16) 0.5752(11) 0.3042(8) 0.065(5) Uani 1 1 d D U .
C36 C 0.8379(16) 0.6795(12) 0.2915(8) 0.069(5) Uani 1 1 d D U .
H36A H 0.8428 0.7144 0.2842 0.083 Uiso 1 1 calc R U .
C37 C 0.8087(16) 0.6722(11) 0.3164(8) 0.069(5) Uani 1 1 d D U .
H37A H 0.8028 0.7007 0.3294 0.083 Uiso 1 1 calc R U .
C38 C 0.7580(19) 0.2562(16) 0.2833(12) 0.082(14) Uani 1 1 d . . .
H38A H 0.7457 0.2246 0.2722 0.098 Uiso 1 1 calc R U .
C39 C 0.647(2) 0.383(2) 0.1430(12) 0.112(18) Uani 1 1 d . . .
H39A H 0.6272 0.3894 0.1225 0.134 Uiso 1 1 calc R U .
C40 C 0.697(2) 0.698(2) 0.3791(12) 0.108(18) Uani 1 1 d . . .
H40A H 0.7141 0.6674 0.3716 0.130 Uiso 1 1 calc R U .
C41 C 0.833(2) 0.3819(19) 0.5069(11) 0.122(9) Uani 1 1 d D U .
H41A H 0.8542 0.4059 0.5218 0.147 Uiso 1 1 calc R U .
C42 C 0.8521(16) 0.4827(14) 0.1606(9) 0.064(10) Uani 1 1 d . . .
H42A H 0.8779 0.4612 0.1509 0.077 Uiso 1 1 calc R U .
C43 C 0.9893(16) 0.3387(16) 0.3428(11) 0.087(9) Uani 1 1 d . U .
H43A H 0.9840 0.3166 0.3245 0.130 Uiso 1 1 calc R U .
H43B H 0.9928 0.3158 0.3607 0.130 Uiso 1 1 calc R U .
H43C H 1.0270 0.3601 0.3444 0.130 Uiso 1 1 calc R U .
C44 C 0.607(2) 0.6415(18) 0.3959(11) 0.091(14) Uani 1 1 d . . .
C45 C 0.7886(16) 0.6199(8) 0.3208(9) 0.068(5) Uani 1 1 d D U .
H45A H 0.7647 0.6145 0.3359 0.081 Uiso 1 1 calc R U .
C46 C 0.8597(16) 0.6353(9) 0.2775(9) 0.066(5) Uani 1 1 d D U .
C47 C 0.921(2) 0.376(2) 0.4444(13) 0.111(8) Uani 1 1 d . U .
H47A H 0.9375 0.4074 0.4544 0.133 Uiso 1 1 calc R U .
C48 C 0.773(3) 0.3665(18) 0.4548(12) 0.117(9) Uani 1 1 d D U .
C49 C 0.727(3) 0.746(2) 0.3780(17) 0.17(3) Uani 1 1 d . . .
H49A H 0.7648 0.7469 0.3713 0.200 Uiso 1 1 calc R U .
C50 C 0.9976(18) 0.5576(11) 0.3258(11) 0.102(6) Uani 1 1 d D U .
H50A H 1.0223 0.5481 0.3116 0.123 Uiso 1 1 calc R U .
C51 C 0.617(2) 0.745(2) 0.4006(12) 0.102(17) Uani 1 1 d . . .
C52 C 0.601(2) 0.6687(15) 0.3173(12) 0.106(8) Uani 1 1 d . U .
H52A H 0.5839 0.6571 0.3339 0.127 Uiso 1 1 calc R U .
C53 C 0.553(3) 0.3578(18) 0.4125(11) 0.121(9) Uani 1 1 d D U .
C54 C 0.5820(18) 0.391(2) 0.4338(12) 0.091(9) Uani 1 1 d . U .
C55 C 0.863(2) 0.3711(14) 0.1781(11) 0.092(9) Uani 1 1 d . U .
H55A H 0.8605 0.3361 0.1873 0.138 Uiso 1 1 calc R U .
H55B H 0.9066 0.3829 0.1823 0.138 Uiso 1 1 calc R U .
H55C H 0.8484 0.3686 0.1561 0.138 Uiso 1 1 calc R U .
C56 C 0.9051(16) 0.5512(16) 0.2498(10) 0.078(13) Uani 1 1 d . . .
H56A H 0.9230 0.5221 0.2412 0.094 Uiso 1 1 calc R U .
C57 C 0.743(3) 0.273(2) 0.4420(14) 0.11(2) Uani 1 1 d . . .
H57A H 0.7487 0.2362 0.4469 0.134 Uiso 1 1 calc R U .
C58 C 0.6326(16) 0.2355(13) 0.3277(9) 0.066(5) Uani 1 1 d . U .
H58A H 0.6702 0.2208 0.3385 0.080 Uiso 1 1 calc R U .
C59 C 0.9523(18) 0.6217(15) 0.3502(10) 0.104(6) Uani 1 1 d D U .
H59A H 0.9437 0.6577 0.3543 0.125 Uiso 1 1 calc R U .
C60 C 0.934(2) 0.328(2) 0.4596(13) 0.114(8) Uani 1 1 d . U .
H60A H 0.9615 0.3274 0.4786 0.137 Uiso 1 1 calc R U .
C61 C 0.609(2) 0.7227(16) 0.3114(12) 0.111(8) Uani 1 1 d . U .
H61A H 0.5954 0.7478 0.3245 0.134 Uiso 1 1 calc R U .
C62 C 0.484(2) 0.2942(17) 0.3671(11) 0.122(9) Uani 1 1 d D U .
H62A H 0.4600 0.2732 0.3515 0.146 Uiso 1 1 calc R U .
C63 C 0.7349(17) 0.384(2) 0.4273(11) 0.096(17) Uani 1 1 d . . .
C64 C 0.709(2) 0.289(2) 0.4145(17) 0.13(2) Uani 1 1 d . . .
H64A H 0.6868 0.2634 0.4012 0.152 Uiso 1 1 calc R U .
C65 C 0.529(2) 0.697(2) 0.4130(12) 0.101(16) Uani 1 1 d . . .
H65A H 0.4903 0.6980 0.4189 0.121 Uiso 1 1 calc R U .
C66 C 0.834(3) 0.3269(18) 0.5116(12) 0.123(9) Uani 1 1 d D U .
H66A H 0.8567 0.3127 0.5300 0.147 Uiso 1 1 calc R U .
C67 C 0.875(2) 0.287(2) 0.4200(13) 0.109(8) Uani 1 1 d . U .
H67A H 0.8607 0.2550 0.4100 0.131 Uiso 1 1 calc R U .
C68 C 0.5532(18) 0.6505(16) 0.4058(10) 0.083(14) Uani 1 1 d . . .
H68A H 0.5294 0.6197 0.4079 0.100 Uiso 1 1 calc R U .
C69 C 0.639(2) 0.693(2) 0.3919(10) 0.090(14) Uani 1 1 d . . .
C70 C 0.768(3) 0.313(2) 0.4626(12) 0.118(9) Uani 1 1 d D U .
C71 C 0.532(2) 0.3083(17) 0.4162(12) 0.125(9) Uani 1 1 d D U .
H71A H 0.5436 0.2941 0.4362 0.150 Uiso 1 1 calc R U .
C72 C 0.801(2) 0.292(2) 0.4899(10) 0.121(9) Uani 1 1 d D U .
H72A H 0.8015 0.2548 0.4936 0.145 Uiso 1 1 calc R U .
C73 C 0.650(3) 0.789(2) 0.3989(14) 0.14(3) Uani 1 1 d . . .
H73A H 0.6354 0.8205 0.4071 0.166 Uiso 1 1 calc R U .
C74 C 0.701(3) 0.795(2) 0.3870(15) 0.13(2) Uani 1 1 d . . .
H74A H 0.7187 0.8290 0.3847 0.158 Uiso 1 1 calc R U .
C75 C 0.655(2) 0.7029(16) 0.2727(13) 0.113(8) Uani 1 1 d . U .
H75A H 0.6799 0.7128 0.2585 0.135 Uiso 1 1 calc R U .
C76 C 0.942(3) 0.525(2) 0.4457(14) 0.115(8) Uani 1 1 d . U .
C77 C 0.9342(18) 0.3752(16) 0.3408(12) 0.076(6) Uani 1 1 d . U .
C78 C 0.690(2) 0.623(2) 0.4718(13) 0.12(2) Uani 1 1 d . . .
C79 C 0.637(3) 0.633(2) 0.4860(18) 0.188(13) Uani 1 1 d D U .
C80 C 0.484(3) 0.4847(19) 0.4312(16) 0.11(2) Uani 1 1 d . . .
C81 C 0.624(3) 0.680(3) 0.4983(16) 0.189(13) Uani 1 1 d D U .
H81A H 0.6529 0.7088 0.4990 0.227 Uiso 1 1 calc R U .
C82 C 0.532(3) 0.647(2) 0.5042(17) 0.190(13) Uani 1 1 d D U .
H82A H 0.4919 0.6514 0.5090 0.227 Uiso 1 1 calc R U .
C83 C 0.419(2) 0.485(2) 0.4354(12) 0.13(2) Uani 1 1 d . . .
H83A H 0.4158 0.5094 0.4521 0.189 Uiso 1 1 calc R U .
H83B H 0.4072 0.4493 0.4402 0.189 Uiso 1 1 calc R U .
H83C H 0.3924 0.4977 0.4167 0.189 Uiso 1 1 calc R U .
C84 C 0.545(3) 0.600(3) 0.4921(16) 0.188(13) Uani 1 1 d D U .
H84A H 0.5159 0.5723 0.4906 0.225 Uiso 1 1 calc R U .
C85 C 0.993(3) 0.536(2) 0.4615(13) 0.139(12) Uani 1 1 d . U .
H85A H 0.9881 0.5615 0.4771 0.209 Uiso 1 1 calc R U .
H85B H 1.0197 0.5510 0.4486 0.209 Uiso 1 1 calc R U .
H85C H 1.0124 0.5032 0.4711 0.209 Uiso 1 1 calc R U .
C86 C 0.846(3) 0.686(2) 0.4293(14) 0.132(10) Uani 1 1 d . U .
H86A H 0.8724 0.7138 0.4256 0.159 Uiso 1 1 calc R U .
C87 C 0.805(3) 0.694(2) 0.4497(14) 0.135(10) Uani 1 1 d . U .
H87A H 0.8026 0.7281 0.4590 0.162 Uiso 1 1 calc R U .
C88 C 0.887(2) 0.5946(16) 0.3863(13) 0.104(6) Uani 1 1 d . U .
C90' C 0.555(2) 0.5934(5) 0.1811(10) 0.090(9) Uani 0.5 1 d D U P
C93' C 0.589(3) 0.6976(7) 0.1717(12) 0.090(9) Uani 0.5 1 d D U P
H93B H 0.6017 0.7331 0.1687 0.108 Uiso 0.5 1 calc R U P
C91' C 0.539(2) 0.6339(9) 0.1994(9) 0.089(9) Uani 0.5 1 d D U P
H91A H 0.5169 0.6263 0.2150 0.107 Uiso 0.5 1 calc R U P
C92' C 0.556(2) 0.6857(12) 0.1942(11) 0.089(9) Uani 0.5 1 d D U P
H92A H 0.5454 0.7137 0.2063 0.107 Uiso 0.5 1 calc R U P
C94' C 0.604(2) 0.6563(13) 0.1539(9) 0.092(9) Uani 0.5 1 d DG U P
C95' C 0.587(2) 0.6039(15) 0.1581(9) 0.091(9) Uani 0.5 1 d DG U P
C108 C 0.602(2) 0.5638(11) 0.1395(11) 0.097(9) Uani 0.5 1 d DG U P
H10B H 0.5904 0.5281 0.1424 0.116 Uiso 0.5 1 calc R U P
C109 C 0.634(3) 0.5761(14) 0.1168(10) 0.098(10) Uani 0.5 1 d DG U P
H10C H 0.6447 0.5487 0.1042 0.117 Uiso 0.5 1 calc R U P
C110 C 0.651(2) 0.6284(16) 0.1126(10) 0.099(10) Uani 0.5 1 d DG U P
H11B H 0.6733 0.6367 0.0971 0.119 Uiso 0.5 1 d R U P
C111 C 0.636(2) 0.6685(12) 0.1312(11) 0.096(9) Uani 0.5 1 d DG U P
H11C H 0.6476 0.7043 0.1283 0.115 Uiso 0.5 1 calc R U P
C107 C 0.778(3) 0.5869(18) 0.5775(12) 0.190(14) Uani 1 1 d D U .
H10I H 0.7812 0.6246 0.5723 0.285 Uiso 1 1 calc R U .
H10J H 0.8195 0.5724 0.5849 0.285 Uiso 1 1 calc R U .
H10K H 0.7536 0.5836 0.5934 0.285 Uiso 1 1 calc R U .
C90 C 0.5576(17) 0.5866(5) 0.1730(4) 0.089(10) Uani 0.5 1 d D U P
C93 C 0.5931(14) 0.6856(6) 0.1480(4) 0.093(10) Uani 0.5 1 d D U P
H93A H 0.6059 0.7179 0.1401 0.111 Uiso 0.5 1 calc R U P
C94 C 0.593(2) 0.6355(5) 0.1319(5) 0.092(10) Uani 0.5 1 d D U P
H94A H 0.6039 0.6358 0.1125 0.110 Uiso 0.5 1 calc R U P
C95 C 0.5775(15) 0.5850(6) 0.1442(4) 0.090(10) Uani 0.5 1 d D U P
H95A H 0.5802 0.5524 0.1338 0.108 Uiso 0.5 1 calc R U P
C91 C 0.5590(17) 0.6349(4) 0.1909(4) 0.090(9) Uani 0.5 1 d D U P
C92 C 0.5725(14) 0.6841(6) 0.1767(3) 0.092(9) Uani 0.5 1 d D U P
C103 C 0.576(2) 0.7339(7) 0.1933(6) 0.092(10) Uani 0.5 1 d D U P
H10H H 0.5864 0.7659 0.1843 0.111 Uiso 0.5 1 calc R U P
C104 C 0.563(3) 0.7347(8) 0.2236(7) 0.093(10) Uani 0.5 1 d D U P
H10D H 0.5664 0.7669 0.2349 0.111 Uiso 0.5 1 calc R U P
C105 C 0.543(2) 0.6863(10) 0.2368(5) 0.092(10) Uani 0.5 1 d D U P
H10E H 0.5316 0.6873 0.2560 0.111 Uiso 0.5 1 calc R U P
C106 C 0.542(2) 0.6363(7) 0.2205(6) 0.091(10) Uani 0.5 1 d D U P
H10G H 0.5305 0.6045 0.2293 0.109 Uiso 0.5 1 calc R U P
C102 C 0.649(2) 0.3947(17) 0.5058(9) 0.14(2) Uani 1 1 d D . .
H10F H 0.6452 0.3573 0.5082 0.170 Uiso 1 1 calc R U .
C96 C 0.684(2) 0.4275(14) 0.5313(9) 0.172(10) Uani 1 1 d D U .
C97 C 0.7042(18) 0.4794(13) 0.5282(7) 0.169(10) Uani 1 1 d D U .
C98 C 0.740(2) 0.5053(14) 0.5530(8) 0.176(10) Uani 1 1 d D U .
C99 C 0.756(2) 0.4795(18) 0.5809(8) 0.179(10) Uani 1 1 d D U .
H99A H 0.7804 0.4971 0.5977 0.215 Uiso 1 1 calc R U .
C100 C 0.735(2) 0.428(2) 0.5840(9) 0.180(11) Uani 1 1 d D U .
H10L H 0.7440 0.4107 0.6033 0.216 Uiso 1 1 calc R U .
C101 C 0.701(2) 0.4011(17) 0.5590(10) 0.177(11) Uani 1 1 d D U .
H10M H 0.6897 0.3649 0.5607 0.212 Uiso 1 1 d R U .
N1 N 0.7160(12) 0.5723(9) 0.2247(7) 0.059(6) Uani 1 1 d . U .
N2 N 0.7880(15) 0.2984(11) 0.3300(10) 0.072(10) Uani 1 1 d . . .
N3 N 0.6998(12) 0.6203(9) 0.2382(7) 0.061(6) Uani 1 1 d . U .
N4 N 0.7334(15) 0.3080(13) 0.2400(10) 0.074(10) Uani 1 1 d . . .
N5 N 0.7565(14) 0.3055(12) 0.2700(10) 0.071(10) Uani 1 1 d . . .
N6 N 0.9335(14) 0.5290(12) 0.3585(9) 0.101(6) Uani 1 1 d D U .
N7 N 0.8863(18) 0.3801(18) 0.4163(10) 0.107(8) Uani 1 1 d . U .
N8 N 0.6196(18) 0.6343(12) 0.2983(10) 0.107(7) Uani 1 1 d . U .
N9 N 0.6622(14) 0.4102(11) 0.1952(8) 0.064(9) Uani 1 1 d . . .
N10 N 0.598(2) 0.3723(19) 0.4613(10) 0.118(14) Uani 1 1 d . U .
N11 N 0.8159(15) 0.2902(12) 0.3605(11) 0.082(11) Uani 1 1 d . . .
N12 N 0.9926(15) 0.6094(12) 0.3324(9) 0.104(6) Uani 1 1 d D U .
N13 N 0.6779(18) 0.3405(18) 0.1492(10) 0.099(13) Uani 1 1 d . . .
N14 N 0.907(2) 0.2850(18) 0.4477(11) 0.113(8) Uani 1 1 d . U .
N15 N 0.5372(19) 0.3724(16) 0.3832(9) 0.118(9) Uani 1 1 d D U .
N16 N 0.623(2) 0.417(2) 0.4804(9) 0.118(14) Uani 1 1 d D U .
N17 N 0.846(2) 0.6413(18) 0.4161(11) 0.130(10) Uani 1 1 d . U .
N18 N 0.8858(17) 0.6398(14) 0.3962(11) 0.108(7) Uani 1 1 d . U .
N19 N 0.497(2) 0.2758(17) 0.3959(9) 0.126(9) Uani 1 1 d D U .
N20 N 0.6338(19) 0.7420(13) 0.2880(11) 0.116(8) Uani 1 1 d . U .
N21 N 0.724(2) 0.669(2) 0.4703(12) 0.15(2) Uani 1 1 d . . .
N22 N 0.772(2) 0.6550(19) 0.4552(12) 0.135(11) Uani 1 1 d . U .
N23 N 0.599(2) 0.590(2) 0.4820(14) 0.187(13) Uani 1 1 d D U .
N24 N 0.572(2) 0.689(2) 0.5097(14) 0.191(13) Uani 1 1 d D U .
O1 O 0.7521(9) 0.4813(7) 0.2824(5) 0.046(5) Uani 1 1 d . . .
O2 O 0.8178(10) 0.4764(9) 0.3325(6) 0.064(7) Uani 1 1 d . . .
O3 O 0.7181(11) 0.5248(9) 0.3264(6) 0.068(7) Uani 1 1 d . . .
O4 O 0.6223(9) 0.4580(9) 0.2783(6) 0.068(7) Uani 1 1 d . . .
O5 O 0.6889(9) 0.3918(8) 0.3149(5) 0.056(6) Uani 1 1 d . . .
O6 O 0.6081(9) 0.4506(7) 0.3304(5) 0.042(5) Uani 1 1 d . . .
O7 O 0.7059(11) 0.5802(9) 0.3947(7) 0.078(8) Uani 1 1 d . . .
O8 O 0.6060(11) 0.5403(10) 0.4081(6) 0.080(8) Uani 1 1 d . . .
O9 O 0.6117(11) 0.5613(9) 0.3569(7) 0.074(8) Uani 1 1 d . . .
O10 O 0.7896(12) 0.4725(12) 0.4084(6) 0.087(9) Uani 1 1 d . . .
O11 O 0.7182(13) 0.4869(11) 0.4403(6) 0.087(9) Uani 1 1 d . . .
O12 O 0.6795(10) 0.4507(8) 0.3872(5) 0.052(6) Uani 1 1 d . . .
O13 O 0.5898(9) 0.5026(8) 0.2076(5) 0.054(6) Uani 1 1 d . . .
O14 O 0.5103(10) 0.4926(10) 0.1598(6) 0.071(7) Uani 1 1 d . . .
O15 O 0.4845(11) 0.5352(8) 0.2068(6) 0.064(7) Uani 1 1 d . . .
O16 O 0.7655(10) 0.4715(8) 0.2201(6) 0.072(8) Uani 1 1 d . . .
O17 O 0.6517(10) 0.5604(7) 0.2648(6) 0.058(6) Uani 1 1 d . . .
O18 O 0.8254(12) 0.4096(9) 0.1909(7) 0.079(6) Uani 1 1 d . U .
O19 O 0.7104(9) 0.3943(8) 0.2526(6) 0.058(6) Uani 1 1 d . . .
O20 O 0.8145(11) 0.3848(10) 0.3620(6) 0.071(7) Uani 1 1 d . . .
O21 O 0.8425(12) 0.5541(10) 0.3877(8) 0.099(6) Uani 1 1 d . U .
O22 O 0.6927(16) 0.5840(15) 0.4579(8) 0.124(13) Uani 1 1 d . . .
O23 O 0.6016(11) 0.4373(13) 0.4246(7) 0.091(8) Uani 1 1 d . U .
O24 O 0.6871(18) 0.5045(16) 0.5027(7) 0.162(10) Uani 1 1 d D U .
O25 O 0.747(2) 0.5563(15) 0.5497(8) 0.180(11) Uani 1 1 d D U .
O26 O 0.8901(11) 0.3694(9) 0.3197(7) 0.075(6) Uani 1 1 d . U .
O27 O 0.9372(10) 0.4088(10) 0.3615(7) 0.079(6) Uani 1 1 d . U .
O28 O 0.4899(13) 0.4787(12) 0.4021(7) 0.096(10) Uani 1 1 d . . .
O29 O 0.528(2) 0.4994(14) 0.4506(10) 0.127(15) Uani 1 1 d . . .
O30 O 0.9410(15) 0.4900(13) 0.4226(8) 0.113(8) Uani 1 1 d . U .
O31 O 0.8871(16) 0.5447(14) 0.4504(8) 0.117(8) Uani 1 1 d . U .
O2W O 0.8393(10) 0.4094(9) 0.2637(6) 0.071(7) Uani 1 1 d . . .
H2WA H 0.8495 0.3804 0.2563 0.106 Uiso 1 1 d R U .
H2WB H 0.8157 0.4271 0.2500 0.106 Uiso 1 1 d R U .
O1W O 0.8055(17) 0.5443(17) 0.4837(13) 0.22(3) Uani 1 1 d . . .
H1WA H 0.8221 0.5714 0.4933 0.326 Uiso 1 1 d R U .
H1WB H 0.7717 0.5372 0.4891 0.326 Uiso 1 1 d R U .
O4W O 0.581(4) 0.134(4) 0.414(2) 0.40(5) Uani 1 1 d . U .
H4WA H 0.5737 0.1457 0.4304 0.604 Uiso 1 1 d R U .
H4WB H 0.5467 0.1294 0.4013 0.604 Uiso 1 1 d R U .
O3W O 0.533(4) 0.801(3) 0.5232(18) 0.35(4) Uani 1 1 d . U .
H3WA H 0.5224 0.8321 0.5163 0.525 Uiso 1 1 d R U .
H3WB H 0.5026 0.7858 0.5282 0.525 Uiso 1 1 d R U .

loop_
_atom_site_aniso_label
_atom_site_aniso_U_11
_atom_site_aniso_U_22
_atom_site_aniso_U_33
_atom_site_aniso_U_23
_atom_site_aniso_U_13
_atom_site_aniso_U_12
Dy1 0.0458(9) 0.0332(8) 0.1004(14) 0.0011(8) 0.0421(9) -0.0023(7)
Dy2 0.0433(9) 0.0411(9) 0.1072(15) 0.0005(9) 0.0410(10) -0.0041(7)
Dy3 0.0556(11) 0.0707(13) 0.1153(18) 0.0002(12) 0.0334(11) -0.0126(10)
Dy4 0.0790(16) 0.1018(19) 0.140(2) -0.0451(17) 0.0306(16) -0.0160(13)
Dy5 0.0930(17) 0.119(2) 0.1074(19) -0.0250(15) 0.0499(15) -0.0028(15)
Dy6 0.0589(11) 0.0584(11) 0.0957(15) -0.0077(10) 0.0427(10) -0.0087(9)
Dy7 0.0537(10) 0.0317(8) 0.1055(15) -0.0078(9) 0.0438(10) -0.0051(7)
P1 0.055(5) 0.032(4) 0.112(9) -0.006(5) 0.047(6) -0.012(4)
P2 0.031(4) 0.025(4) 0.063(6) -0.001(4) 0.020(4) -0.014(3)
P3 0.074(7) 0.059(6) 0.107(10) -0.031(6) 0.041(7) -0.016(5)
P4 0.056(6) 0.074(7) 0.093(9) -0.003(6) 0.027(6) -0.007(5)
P5 0.058(6) 0.035(5) 0.109(9) 0.003(5) 0.042(6) -0.008(4)
C1 0.077(15) 0.050(12) 0.123(19) 0.008(13) 0.062(15) 0.016(12)
C2 0.054(9) 0.033(9) 0.117(13) -0.011(9) 0.039(10) -0.007(8)
C3 0.06(2) 0.035(18) 0.13(4) -0.03(2) 0.04(2) -0.015(16)
C4 0.039(8) 0.045(9) 0.104(13) -0.003(10) 0.033(9) -0.011(8)
C5 0.046(8) 0.038(8) 0.106(12) -0.005(8) 0.034(9) -0.011(7)
C6 0.05(2) 0.06(2) 0.07(3) 0.01(2) 0.00(2) -0.003(18)
C7 0.057(13) 0.029(11) 0.116(18) 0.008(11) 0.040(12) -0.005(10)
C8 0.065(10) 0.057(9) 0.187(16) -0.020(11) 0.033(10) -0.032(9)
C9 0.028(17) 0.05(2) 0.10(3) 0.00(2) 0.027(19) -0.002(14)
C10 0.11(3) 0.06(2) 0.08(3) 0.00(2) 0.05(3) -0.03(2)
C11 0.042(8) 0.043(8) 0.106(12) -0.008(9) 0.030(9) -0.013(8)
C12 0.049(9) 0.034(8) 0.110(13) -0.009(9) 0.039(10) -0.010(8)
C13 0.048(9) 0.035(8) 0.114(13) -0.003(9) 0.039(9) -0.007(8)
C14 0.05(2) 0.04(2) 0.09(3) 0.00(2) 0.04(2) -0.007(16)
C15 0.09(3) 0.10(4) 0.08(4) 0.04(3) 0.02(3) 0.03(3)
C16 0.043(8) 0.039(8) 0.107(12) -0.004(8) 0.037(8) -0.010(7)
C17 0.06(3) 0.08(3) 0.09(3) -0.02(2) 0.02(2) -0.01(2)
C18 0.07(3) 0.07(3) 0.12(4) -0.01(3) 0.05(3) 0.02(2)
C19 0.128(16) 0.049(11) 0.18(2) -0.008(12) 0.117(15) -0.023(12)
C20 0.019(16) 0.08(3) 0.10(3) 0.01(2) 0.007(18) 0.007(16)
C21 0.061(11) 0.034(9) 0.101(15) -0.002(10) 0.026(10) -0.015(9)
C22 0.044(19) 0.041(18) 0.08(3) 0.013(17) 0.019(18) -0.013(15)
C23 0.083(17) 0.112(18) 0.13(2) 0.018(17) 0.038(15) -0.022(14)
C24 0.12(4) 0.12(4) 0.12(4) -0.07(4) 0.04(4) -0.02(4)
C25 0.08(3) 0.09(4) 0.16(5) -0.01(4) 0.10(4) -0.02(3)
C26 0.14(2) 0.12(2) 0.11(2) 0.014(15) 0.060(19) -0.009(18)
C27 0.066(18) 0.064(19) 0.11(3) -0.013(17) 0.038(17) -0.026(15)
C28 0.043(19) 0.06(2) 0.09(3) 0.02(2) 0.034(19) 0.020(16)
C29 0.15(2) 0.093(17) 0.14(2) -0.005(15) 0.086(19) -0.035(14)
C30 0.065(18) 0.063(19) 0.11(3) -0.015(17) 0.039(17) -0.026(15)
C31 0.059(12) 0.063(10) 0.184(18) -0.010(12) 0.033(11) -0.026(10)
C32 0.08(3) 0.07(3) 0.12(4) 0.00(3) 0.04(3) -0.02(2)
C33 0.040(8) 0.042(8) 0.104(12) -0.003(9) 0.032(9) -0.008(8)
C34 0.040(8) 0.042(9) 0.104(13) -0.004(10) 0.030(10) -0.010(8)
C35 0.067(12) 0.031(9) 0.101(15) -0.004(9) 0.029(10) -0.007(9)
C36 0.066(12) 0.036(9) 0.109(15) -0.002(10) 0.024(10) -0.019(9)
C37 0.069(12) 0.032(9) 0.109(15) -0.008(10) 0.026(10) -0.018(9)
C38 0.08(3) 0.05(2) 0.13(4) -0.01(3) 0.06(3) 0.00(2)
C39 0.12(4) 0.13(5) 0.10(4) -0.01(3) 0.04(3) 0.03(4)
C40 0.08(3) 0.12(4) 0.14(5) -0.07(4) 0.05(3) -0.02(3)
C41 0.14(2) 0.12(2) 0.11(2) 0.015(16) 0.057(18) -0.009(18)
C42 0.06(2) 0.05(2) 0.09(3) 0.02(2) 0.04(2) 0.009(17)
C43 0.049(14) 0.070(17) 0.15(2) 0.017(17) 0.041(16) -0.005(12)
C44 0.09(3) 0.08(3) 0.11(4) -0.02(3) 0.05(3) -0.03(3)
C45 0.070(12) 0.031(9) 0.107(15) -0.005(9) 0.029(10) -0.010(9)
C46 0.062(12) 0.035(9) 0.105(15) 0.000(10) 0.025(10) -0.019(9)
C47 0.091(17) 0.116(18) 0.13(2) 0.020(17) 0.033(15) -0.023(14)
C48 0.14(2) 0.12(2) 0.11(2) 0.015(15) 0.063(18) -0.010(18)
C49 0.16(6) 0.10(4) 0.26(8) -0.05(5) 0.07(6) -0.08(4)
C50 0.063(12) 0.063(11) 0.185(18) -0.007(12) 0.032(11) -0.026(10)
C51 0.10(4) 0.10(4) 0.11(4) -0.07(3) 0.03(3) -0.03(3)
C52 0.123(16) 0.048(11) 0.18(2) -0.009(12) 0.120(15) -0.029(11)
C53 0.15(2) 0.095(17) 0.14(2) -0.004(15) 0.08(2) -0.031(14)
C54 0.053(15) 0.13(2) 0.10(2) -0.006(19) 0.041(14) -0.011(15)
C55 0.10(2) 0.046(15) 0.14(2) 0.006(16) 0.064(18) 0.024(15)
C56 0.06(2) 0.07(3) 0.12(4) -0.01(2) 0.04(2) -0.04(2)
C57 0.15(5) 0.06(3) 0.14(5) 0.02(3) 0.09(4) 0.02(3)
C58 0.053(9) 0.037(9) 0.119(13) -0.005(9) 0.040(10) -0.008(8)
C59 0.066(11) 0.061(10) 0.187(17) -0.013(12) 0.030(11) -0.029(10)
C60 0.096(17) 0.118(18) 0.13(2) 0.019(17) 0.030(15) -0.019(14)
C61 0.132(16) 0.048(11) 0.19(2) -0.011(12) 0.116(15) -0.025(12)
C62 0.15(2) 0.094(17) 0.14(2) -0.002(15) 0.082(19) -0.036(14)
C63 0.04(2) 0.16(5) 0.10(4) 0.05(4) 0.02(2) 0.00(3)
C64 0.09(4) 0.08(4) 0.24(8) 0.02(4) 0.10(5) 0.00(3)
C65 0.08(3) 0.09(4) 0.13(4) -0.03(3) 0.03(3) 0.00(3)
C66 0.15(2) 0.12(2) 0.11(2) 0.017(16) 0.057(18) -0.008(18)
C67 0.090(17) 0.115(18) 0.13(2) 0.017(17) 0.033(15) -0.018(14)
C68 0.07(3) 0.07(3) 0.12(4) -0.05(3) 0.05(3) -0.02(2)
C69 0.08(3) 0.10(4) 0.09(3) -0.01(3) 0.03(3) 0.01(3)
C70 0.14(2) 0.12(2) 0.11(2) 0.017(16) 0.064(18) -0.010(18)
C71 0.15(2) 0.098(17) 0.14(2) -0.004(15) 0.079(19) -0.032(14)
C72 0.14(2) 0.12(2) 0.11(2) 0.017(16) 0.060(18) -0.008(18)
C73 0.12(5) 0.14(5) 0.18(6) -0.06(4) 0.09(4) -0.07(4)
C74 0.12(5) 0.07(3) 0.20(7) -0.01(4) 0.03(5) -0.03(3)
C75 0.135(16) 0.051(11) 0.19(2) -0.008(12) 0.117(15) -0.022(12)
C76 0.102(16) 0.104(17) 0.14(2) -0.031(14) 0.023(16) -0.042(14)
C77 0.043(10) 0.055(11) 0.142(18) 0.022(11) 0.042(11) -0.013(9)
C78 0.09(3) 0.14(5) 0.15(5) -0.12(4) 0.07(3) -0.08(3)
C79 0.15(3) 0.23(3) 0.21(3) -0.12(2) 0.10(2) -0.03(2)
C80 0.12(5) 0.06(3) 0.17(6) 0.01(3) 0.10(4) -0.03(3)
C81 0.15(3) 0.23(3) 0.21(3) -0.12(2) 0.10(2) -0.03(2)
C82 0.15(3) 0.23(3) 0.21(3) -0.12(2) 0.10(2) -0.03(2)
C83 0.09(4) 0.15(5) 0.15(5) -0.01(4) 0.07(4) 0.01(3)
C84 0.15(3) 0.23(3) 0.21(3) -0.12(2) 0.10(2) -0.03(2)
C85 0.117(19) 0.13(2) 0.16(3) -0.05(2) 0.01(2) -0.03(2)
C86 0.11(2) 0.12(2) 0.17(3) -0.064(19) 0.037(17) -0.058(18)
C87 0.12(2) 0.13(2) 0.17(3) -0.06(2) 0.039(18) -0.058(17)
C88 0.071(10) 0.055(10) 0.190(17) -0.027(11) 0.034(10) -0.036(9)
C90' 0.11(2) 0.033(13) 0.14(2) 0.033(15) 0.056(17) -0.001(14)
C93' 0.11(2) 0.035(13) 0.14(2) 0.033(14) 0.057(17) -0.001(14)
C91' 0.11(2) 0.032(13) 0.14(2) 0.034(15) 0.057(17) 0.000(14)
C92' 0.11(2) 0.033(13) 0.14(2) 0.034(15) 0.057(17) -0.001(14)
C94' 0.11(2) 0.037(13) 0.14(2) 0.031(14) 0.057(17) -0.001(14)
C95' 0.11(2) 0.036(13) 0.14(2) 0.031(14) 0.057(17) -0.001(14)
C108 0.12(2) 0.045(14) 0.14(2) 0.026(15) 0.057(18) -0.001(16)
C109 0.12(2) 0.047(15) 0.14(2) 0.024(16) 0.058(18) -0.001(16)
C110 0.12(2) 0.048(15) 0.14(2) 0.025(16) 0.058(19) -0.003(16)
C111 0.12(2) 0.044(15) 0.14(2) 0.028(16) 0.059(18) -0.003(16)
C107 0.18(3) 0.24(3) 0.15(2) -0.05(2) 0.02(2) 0.00(3)
C90 0.088(11) 0.089(11) 0.090(11) 0.003(6) 0.018(7) 0.000(7)
C93 0.093(11) 0.092(11) 0.093(11) 0.003(6) 0.018(7) 0.000(7)
C94 0.091(11) 0.092(11) 0.093(11) 0.003(6) 0.018(7) -0.001(7)
C95 0.089(11) 0.090(11) 0.091(11) 0.002(6) 0.018(7) 0.000(7)
C91 0.089(11) 0.089(10) 0.092(10) 0.002(5) 0.018(6) 0.001(6)
C92 0.091(11) 0.091(10) 0.093(10) 0.003(5) 0.017(6) 0.000(6)
C103 0.091(11) 0.092(11) 0.094(11) 0.002(6) 0.017(7) 0.000(7)
C104 0.091(11) 0.093(11) 0.094(11) 0.001(6) 0.017(7) 0.001(7)
C105 0.091(11) 0.092(11) 0.094(11) 0.001(6) 0.017(7) 0.002(7)
C106 0.089(11) 0.091(11) 0.092(11) 0.002(6) 0.017(7) 0.001(7)
C102 0.17(6) 0.09(4) 0.18(7) 0.00(4) 0.08(5) 0.05(4)
C96 0.155(19) 0.22(3) 0.134(16) -0.044(18) 0.020(15) 0.02(2)
C97 0.149(18) 0.22(3) 0.131(14) -0.046(18) 0.021(14) 0.023(19)
C98 0.160(18) 0.23(3) 0.136(15) -0.043(18) 0.016(14) 0.02(2)
C99 0.164(19) 0.23(3) 0.140(16) -0.040(18) 0.010(15) 0.02(2)
C100 0.16(2) 0.22(3) 0.141(16) -0.040(19) 0.009(16) 0.02(2)
C101 0.16(2) 0.22(3) 0.138(16) -0.042(19) 0.014(16) 0.02(2)
N1 0.053(12) 0.021(9) 0.112(17) 0.009(10) 0.039(11) -0.001(9)
N2 0.07(2) 0.037(17) 0.13(3) 0.005(19) 0.06(2) 0.012(15)
N3 0.054(11) 0.023(9) 0.116(17) 0.009(10) 0.040(11) -0.006(8)
N4 0.06(2) 0.06(2) 0.11(3) -0.04(2) 0.04(2) -0.021(16)
N5 0.048(18) 0.050(19) 0.13(3) 0.00(2) 0.06(2) 0.000(14)
N6 0.062(11) 0.061(10) 0.184(17) -0.017(12) 0.034(10) -0.029(10)
N7 0.083(16) 0.114(18) 0.13(2) 0.017(17) 0.035(15) -0.022(14)
N8 0.125(16) 0.048(11) 0.18(2) -0.010(12) 0.116(14) -0.022(11)
N9 0.07(2) 0.051(18) 0.09(3) 0.013(17) 0.052(19) -0.010(15)
N10 0.15(3) 0.14(3) 0.08(3) 0.035(19) 0.07(2) 0.07(3)
N11 0.06(2) 0.042(19) 0.15(4) 0.01(2) 0.03(2) -0.014(15)
N12 0.065(11) 0.063(10) 0.187(18) -0.009(12) 0.031(11) -0.028(10)
N13 0.09(3) 0.12(3) 0.10(3) 0.00(3) 0.05(3) 0.04(2)
N14 0.095(17) 0.117(18) 0.13(2) 0.019(17) 0.031(15) -0.019(14)
N15 0.14(2) 0.093(17) 0.14(2) -0.007(15) 0.084(19) -0.030(14)
N16 0.15(3) 0.15(3) 0.08(3) 0.034(19) 0.07(2) 0.07(3)
N17 0.11(2) 0.12(2) 0.17(3) -0.06(2) 0.038(18) -0.058(18)
N18 0.074(13) 0.058(11) 0.193(19) -0.033(13) 0.029(13) -0.036(11)
N19 0.16(2) 0.097(17) 0.14(2) -0.002(15) 0.078(19) -0.034(14)
N20 0.138(16) 0.053(11) 0.19(2) -0.010(12) 0.116(15) -0.022(12)
N21 0.11(4) 0.17(5) 0.18(5) -0.12(4) 0.04(3) 0.00(3)
N22 0.12(2) 0.13(2) 0.16(3) -0.06(2) 0.043(18) -0.056(18)
N23 0.15(3) 0.23(3) 0.20(3) -0.12(2) 0.10(2) -0.03(2)
N24 0.16(3) 0.23(3) 0.21(3) -0.12(2) 0.09(2) -0.03(2)
O1 0.043(11) 0.021(9) 0.084(16) -0.010(10) 0.034(11) -0.004(8)
O2 0.048(13) 0.050(14) 0.098(19) -0.012(13) 0.029(13) -0.003(11)
O3 0.067(15) 0.058(15) 0.082(18) 0.023(13) 0.022(14) -0.023(12)
O4 0.025(11) 0.070(16) 0.12(2) -0.022(15) 0.039(12) -0.026(11)
O5 0.052(13) 0.031(11) 0.097(18) 0.002(11) 0.046(13) -0.005(10)
O6 0.053(12) 0.019(9) 0.061(14) -0.009(9) 0.029(11) -0.009(8)
O7 0.054(15) 0.040(13) 0.15(3) -0.025(15) 0.042(16) 0.004(11)
O8 0.066(16) 0.077(18) 0.10(2) -0.036(16) 0.038(15) -0.016(14)
O9 0.062(16) 0.046(14) 0.12(2) -0.007(15) 0.039(16) -0.016(12)
O10 0.086(19) 0.10(2) 0.08(2) 0.033(17) 0.044(16) 0.016(17)
O11 0.10(2) 0.079(19) 0.10(2) -0.026(16) 0.057(18) -0.018(16)
O12 0.063(15) 0.040(12) 0.061(15) -0.028(11) 0.031(13) -0.007(10)
O13 0.044(12) 0.034(11) 0.091(18) 0.001(11) 0.029(12) -0.001(9)
O14 0.049(14) 0.078(18) 0.09(2) -0.013(15) 0.028(14) -0.015(13)
O15 0.078(16) 0.023(10) 0.10(2) 0.000(11) 0.051(15) 0.014(11)
O16 0.058(14) 0.034(12) 0.15(2) 0.000(13) 0.073(16) -0.002(10)
O17 0.056(13) 0.021(10) 0.11(2) -0.015(11) 0.047(13) -0.009(9)
O18 0.080(14) 0.050(11) 0.126(18) 0.010(12) 0.065(13) 0.014(11)
O19 0.052(13) 0.031(11) 0.106(19) 0.005(12) 0.055(13) -0.008(10)
O20 0.068(16) 0.049(15) 0.10(2) 0.017(14) 0.028(15) 0.005(13)
O21 0.066(11) 0.051(11) 0.185(18) -0.031(12) 0.038(11) -0.033(9)
O22 0.12(3) 0.12(3) 0.12(3) -0.06(2) 0.02(2) 0.00(2)
O23 0.049(13) 0.13(2) 0.11(2) -0.004(17) 0.042(13) -0.011(14)
O24 0.139(19) 0.22(3) 0.129(14) -0.047(18) 0.027(14) 0.02(2)
O25 0.17(2) 0.23(3) 0.139(16) -0.042(18) 0.016(15) 0.01(2)
O26 0.043(10) 0.053(11) 0.140(19) 0.022(11) 0.042(11) -0.009(9)
O27 0.043(10) 0.059(12) 0.142(19) 0.020(11) 0.039(11) -0.014(10)
O28 0.09(2) 0.11(2) 0.10(2) -0.013(19) 0.058(19) -0.033(18)
O29 0.15(4) 0.07(2) 0.19(4) -0.03(2) 0.11(3) -0.01(2)
O30 0.099(16) 0.096(17) 0.14(2) -0.027(14) 0.023(16) -0.047(14)
O31 0.106(17) 0.106(18) 0.14(2) -0.035(14) 0.021(16) -0.041(15)
O2W 0.060(15) 0.048(14) 0.12(2) -0.002(14) 0.045(15) 0.002(11)
O1W 0.09(3) 0.15(4) 0.39(8) -0.15(5) -0.01(4) -0.01(3)
O4W 0.40(6) 0.41(6) 0.40(6) 0.00(2) 0.07(2) -0.01(2)
O3W 0.35(5) 0.35(5) 0.35(5) 0.00(2) 0.06(2) 0.00(2)

loop_
_atom_type_symbol
_atom_type_description
_atom_type_scat_dispersion_real
_atom_type_scat_dispersion_imag
_atom_type_scat_source
C C 0.0033 0.0016 'International Tables Vol C Tables 4.2.6.8 and 6.1.1.4'
H H 0.0000 0.0000 'International Tables Vol C Tables 4.2.6.8 and 6.1.1.4'
N N 0.0061 0.0033 'International Tables Vol C Tables 4.2.6.8 and 6.1.1.4'
O O 0.0106 0.0060 'International Tables Vol C Tables 4.2.6.8 and 6.1.1.4'
P P 0.1023 0.0942 'International Tables Vol C Tables 4.2.6.8 and 6.1.1.4'
Dy Dy -0.1892 4.4098 'International Tables Vol C Tables 4.2.6.8 and 6.1.1.4'

loop_
_geom_angle_atom_site_label_1
_geom_angle_atom_site_label_2
_geom_angle_atom_site_label_3
_geom_angle
_geom_angle_site_symmetry_1
_geom_angle_site_symmetry_3
O13 Dy1 O1 158.9(7) . .
O13 Dy1 O16 118.9(9) . .
O1 Dy1 O16 78.7(9) . .
O13 Dy1 O19 124.1(8) . .
O1 Dy1 O19 69.2(8) . .
O16 Dy1 O19 75.6(7) . .
O13 Dy1 O17 81.5(8) . .
O1 Dy1 O17 78.4(7) . .
O16 Dy1 O17 125.3(7) . .
O19 Dy1 O17 137.0(8) . .
O13 Dy1 O4 90.9(8) . .
O1 Dy1 O4 76.0(7) . .
O16 Dy1 O4 146.9(9) . .
O19 Dy1 O4 75.7(7) . .
O17 Dy1 O4 69.5(7) . .
O13 Dy1 N1 85.4(8) . .
O1 Dy1 N1 90.6(8) . .
O16 Dy1 N1 70.1(8) . .
O19 Dy1 N1 143.0(7) . .
O17 Dy1 N1 61.2(8) . .
O4 Dy1 N1 130.6(8) . .
O13 Dy1 N9 73.4(9) . .
O1 Dy1 N9 126.7(9) . .
O16 Dy1 N9 68.6(8) . .
O19 Dy1 N9 62.7(9) . .
O17 Dy1 N9 154.9(10) . .
O4 Dy1 N9 111.3(7) . .
N1 Dy1 N9 114.6(9) . .
O5 Dy2 O26 148.2(9) . .
O5 Dy2 O2W 142.1(9) . .
O26 Dy2 O2W 69.7(9) . .
O5 Dy2 O1 82.2(6) . .
O26 Dy2 O1 119.9(7) . .
O2W Dy2 O1 71.2(7) . .
O5 Dy2 O19 75.1(7) . .
O26 Dy2 O19 134.1(8) . .
O2W Dy2 O19 68.9(7) . .
O1 Dy2 O19 62.4(6) . .
O5 Dy2 O2 93.7(7) . .
O26 Dy2 O2 82.2(8) . .
O2W Dy2 O2 93.8(7) . .
O1 Dy2 O2 57.0(7) . .
O19 Dy2 O2 119.3(7) . .
O5 Dy2 O20 81.1(8) . .
O26 Dy2 O20 69.0(9) . .
O2W Dy2 O20 134.6(8) . .
O1 Dy2 O20 115.6(7) . .
O19 Dy2 O20 156.1(7) . .
O2 Dy2 O20 62.7(8) . .
O5 Dy2 N2 82.3(8) . .
O26 Dy2 N2 74.1(9) . .
O2W Dy2 N2 122.9(8) . .
O1 Dy2 N2 164.4(7) . .
O19 Dy2 N2 114.0(11) . .
O2 Dy2 N2 123.4(11) . .
O20 Dy2 N2 60.8(11) . .
O5 Dy2 N5 91.4(8) . .
O26 Dy2 N5 95.7(9) . .
O2W Dy2 N5 79.7(9) . .
O1 Dy2 N5 119.8(10) . .
O19 Dy2 N5 58.1(10) . .
O2 Dy2 N5 173.4(8) . .
O20 Dy2 N5 122.4(10) . .
N2 Dy2 N5 61.5(13) . .
O2 Dy3 O10 103.9(9) . .
O2 Dy3 O30 147.4(10) . .
O10 Dy3 O30 91.6(11) . .
O2 Dy3 O20 70.6(8) . .
O10 Dy3 O20 86.3(10) . .
O30 Dy3 O20 139.9(11) . .
O2 Dy3 O27 86.6(9) . .
O10 Dy3 O27 151.8(9) . .
O30 Dy3 O27 93.0(11) . .
O20 Dy3 O27 72.4(8) . .
O2 Dy3 O21 83.6(10) . .
O10 Dy3 O21 68.0(10) . .
O30 Dy3 O21 75.8(12) . .
O20 Dy3 O21 138.1(9) . .
O27 Dy3 O21 139.9(8) . .
O2 Dy3 N7 134.9(12) . .
O10 Dy3 N7 79.9(11) . .
O30 Dy3 N7 75.4(13) . .
O20 Dy3 N7 64.8(12) . .
O27 Dy3 N7 74.4(11) . .
O21 Dy3 N7 135.7(13) . .
O2 Dy3 N6 72.9(10) . .
O10 Dy3 N6 133.0(10) . .
O30 Dy3 N6 75.5(12) . .
O20 Dy3 N6 131.8(10) . .
O27 Dy3 N6 74.9(8) . .
O21 Dy3 N6 65.0(9) . .
N7 Dy3 N6 136.0(12) . .
O7 Dy4 O31 150.8(11) . .
O7 Dy4 O1W 140.4(12) . .
O31 Dy4 O1W 68.8(13) . .
O7 Dy4 O11 81.8(10) . .
O31 Dy4 O11 113.3(11) . .
O1W Dy4 O11 73.8(12) . .
O7 Dy4 O10 86.4(8) . .
O31 Dy4 O10 82.3(10) . .
O1W Dy4 O10 104.8(11) . .
O11 Dy4 O10 56.8(8) . .
O7 Dy4 O22 73.7(10) . .
O31 Dy4 O22 135.0(12) . .
O1W Dy4 O22 67.6(13) . .
O11 Dy4 O22 63.5(10) . .
O10 Dy4 O22 119.0(10) . .
O7 Dy4 N22 88.5(13) . .
O31 Dy4 N22 102.7(13) . .
O1W Dy4 N22 78.5(15) . .
O11 Dy4 N22 121.4(12) . .
O10 Dy4 N22 174.8(13) . .
O22 Dy4 N22 58.3(13) . .
O7 Dy4 N17 89.1(13) . .
O31 Dy4 N17 73.6(14) . .
O1W Dy4 N17 115.7(15) . .
O11 Dy4 N17 170.3(13) . .
O10 Dy4 N17 119.7(12) . .
O22 Dy4 N17 117.0(14) . .
N22 Dy4 N17 61.2(15) . .
O7 Dy4 O21 80.9(9) . .
O31 Dy4 O21 70.1(11) . .
O1W Dy4 O21 138.1(12) . .
O11 Dy4 O21 116.6(8) . .
O10 Dy4 O21 61.7(7) . .
O22 Dy4 O21 154.3(11) . .
N22 Dy4 O21 118.6(12) . .
N17 Dy4 O21 58.3(11) . .
O24 Dy5 O29 121.7(15) . .
O24 Dy5 O11 87.3(13) . .
O29 Dy5 O11 147.0(12) . .
O24 Dy5 O23 130.2(13) . .
O29 Dy5 O23 72.9(11) . .
O11 Dy5 O23 76.3(9) . .
O24 Dy5 O8 150.8(12) . .
O29 Dy5 O8 81.2(13) . .
O11 Dy5 O8 78.0(10) . .
O23 Dy5 O8 70.8(10) . .
O24 Dy5 O22 77.7(14) . .
O29 Dy5 O22 128.1(13) . .
O11 Dy5 O22 69.1(11) . .
O23 Dy5 O22 134.2(11) . .
O8 Dy5 O22 73.5(11) . .
O24 Dy5 N16 71.5(16) . .
O29 Dy5 N16 81.4(15) . .
O11 Dy5 N16 95.3(11) . .
O23 Dy5 N16 63.9(14) . .
O8 Dy5 N16 134.4(13) . .
O22 Dy5 N16 146.1(15) . .
O24 Dy5 N23 76.9(18) . .
O29 Dy5 N23 76.2(14) . .
O11 Dy5 N23 130.1(13) . .
O23 Dy5 N23 146.9(14) . .
O8 Dy5 N23 93.4(17) . .
O22 Dy5 N23 61.4(13) . .
N16 Dy5 N23 122.4(16) . .
O14 Dy6 O8 112.3(10) 2_655 .
O14 Dy6 O23 142.1(8) 2_655 .
O8 Dy6 O23 71.0(11) . .
O14 Dy6 O6 79.1(8) 2_655 .
O8 Dy6 O6 126.4(7) . .
O23 Dy6 O6 131.2(8) . .
O14 Dy6 O12 148.4(8) 2_655 .
O8 Dy6 O12 80.9(8) . .
O23 Dy6 O12 68.7(8) . .
O6 Dy6 O12 70.3(7) . .
O14 Dy6 O28 74.7(10) 2_655 .
O8 Dy6 O28 78.1(9) . .
O23 Dy6 O28 69.1(10) . .
O6 Dy6 O28 149.9(9) . .
O12 Dy6 O28 137.0(10) . .
O14 Dy6 O9 80.7(9) 2_655 .
O8 Dy6 O9 57.6(9) . .
O23 Dy6 O9 124.6(10) . .
O6 Dy6 O9 74.4(7) . .
O12 Dy6 O9 83.3(7) . .
O28 Dy6 O9 114.9(9) . .
O14 Dy6 N15 95.7(12) 2_655 .
O8 Dy6 N15 133.5(11) . .
O23 Dy6 N15 64.4(12) . .
O6 Dy6 N15 94.0(9) . .
O12 Dy6 N15 94.4(11) . .
O28 Dy6 N15 74.5(11) . .
O9 Dy6 N15 168.3(10) . .
O15 Dy7 O3 172.5(8) 2_655 .
O15 Dy7 O9 93.0(9) 2_655 .
O3 Dy7 O9 85.2(9) . .
O15 Dy7 O17 103.4(8) 2_655 .
O3 Dy7 O17 82.2(8) . .
O9 Dy7 O17 143.5(7) . .
O15 Dy7 O6 88.2(7) 2_655 .
O3 Dy7 O6 84.3(7) . .
O9 Dy7 O6 80.3(7) . .
O17 Dy7 O6 131.9(6) . .
O15 Dy7 O4 89.6(7) 2_655 .
O3 Dy7 O4 87.3(8) . .
O9 Dy7 O4 141.8(9) . .
O17 Dy7 O4 71.7(7) . .
O6 Dy7 O4 61.7(7) . .
O15 Dy7 N8 90.3(10) 2_655 .
O3 Dy7 N8 96.8(11) . .
O9 Dy7 N8 83.8(11) . .
O17 Dy7 N8 63.9(9) . .
O6 Dy7 N8 163.9(9) . .
O4 Dy7 N8 134.3(11) . .
O3 P1 O2 111.4(14) . .
O3 P1 O1 111.7(13) . .
O2 P1 O1 105.4(12) . .
O3 P1 C35 104.8(13) . .
O2 P1 C35 114.7(16) . .
O1 P1 C35 109.0(14) . .
O6 P2 O5 113.8(13) . .
O6 P2 O4 103.7(12) . .
O5 P2 O4 112.8(11) . .
O6 P2 C33 105.8(13) . .
O5 P2 C33 109.7(14) . .
O4 P2 C33 110.8(15) . .
O9 P3 O7 110.2(15) . .
O9 P3 O8 103.3(14) . .
O7 P3 O8 117.0(17) . .
O9 P3 C44 111(2) . .
O7 P3 C44 111.1(17) . .
O8 P3 C44 103.5(17) . .
O12 P4 O10 113.3(15) . .
O12 P4 O11 115.7(15) . .
O10 P4 O11 100.1(16) . .
O12 P4 C63 107(2) . .
O10 P4 C63 112.6(17) . .
O11 P4 C63 108(2) . .
O13 P5 O14 113.5(14) . .
O13 P5 O15 110.2(14) . .
O14 P5 O15 112.4(14) . .
O13 P5 C90 106.6(15) . .
O14 P5 C90 102.7(12) . .
O15 P5 C90 111.1(11) . .
O13 P5 C90' 105(2) . .
O14 P5 C90' 114.6(17) . .
O15 P5 C90' 100.0(11) . .
C90 P5 C90' 13.3(8) . .
O18 C1 C42 130(3) . .
O18 C1 C20 109(3) . .
C42 C1 C20 120(3) . .
C12 C2 C58 124(3) . .
C12 C2 H2A 117.9 . .
C58 C2 H2A 117.9 . .
C56 C3 C21 123(3) . .
C56 C3 H3A 118.6 . .
C21 C3 H3A 118.6 . .
C11 C4 C34 120(3) . .
C11 C4 H4A 119.8 . .
C34 C4 H4A 119.8 . .
C11 C5 C16 121(3) . .
C11 C5 C12 123(3) . .
C16 C5 C12 117(3) . .
N4 C6 C14 118(4) . .
N4 C6 O19 123(4) . .
C14 C6 O19 119(3) . .
O17 C7 N3 125(3) . .
O17 C7 C19 117(3) . .
N3 C7 C19 117(3) . .
C59 C8 N6 127(4) . .
C59 C8 C88 118(3) . .
N6 C8 C88 114(3) . .
N2 C9 C38 123(4) . .
N2 C9 H9A 118.5 . .
C38 C9 H9A 118.5 . .
C17 C10 C42 118(4) . .
C17 C10 H10A 121.0 . .
C42 C10 H10A 121.0 . .
C4 C11 C5 121(3) . .
C4 C11 H11A 119.3 . .
C5 C11 H11A 119.3 . .
C2 C12 C5 119(3) . .
C2 C12 H12A 120.7 . .
C5 C12 H12A 120.7 . .
C58 C13 C16 120(3) . .
C58 C13 H13A 119.9 . .
C16 C13 H13A 119.9 . .
C6 C14 N9 117(4) . .
C6 C14 C15 130(4) . .
N9 C14 C15 113(4) . .
N13 C15 C14 131(4) . .
N13 C15 H15A 114.5 . .
C14 C15 H15A 114.5 . .
C5 C16 C13 120(3) . .
C5 C16 C33 119(3) . .
C13 C16 C33 121(3) . .
C10 C17 C28 122(4) . .
C10 C17 H17A 119.0 . .
C28 C17 H17A 119.0 . .
N9 C18 C39 118(4) . .
N9 C18 H18A 121.2 . .
C39 C18 H18A 121.2 . .
N8 C19 C75 120(4) . .
N8 C19 C7 113(3) . .
C75 C19 C7 126(4) . .
O16 C20 C28 122(3) . .
O16 C20 C1 123(3) . .
C28 C20 C1 115(3) . .
C35 C21 C46 120(3) . .
C35 C21 C3 125(2) . .
C46 C21 C3 115(2) . .
N1 C22 C28 122(3) . .
N1 C22 H22A 118.8 . .
C28 C22 H22A 118.8 . .
N7 C23 C67 121(6) . .
N7 C23 C25 119(5) . .
C67 C23 C25 120(6) . .
C65 C24 C51 122(5) . .
C65 C24 H24A 118.8 . .
C51 C24 H24A 118.8 . .
N11 C25 O20 132(6) . .
N11 C25 C23 115(6) . .
O20 C25 C23 113(5) . .
C48 C26 C41 125(5) . .
C48 C26 H26A 117.3 . .
C41 C26 H26A 117.3 . .
C30 C27 C46 118(3) . .
C30 C27 H27A 120.9 . .
C46 C27 H27A 120.9 . .
C20 C28 C17 119(3) . .
C20 C28 C22 124(3) . .
C17 C28 C22 115(3) . .
N15 C29 C62 120(5) . .
N15 C29 H29A 120.2 . .
C62 C29 H29A 120.2 . .
C27 C30 C56 120(4) . .
C27 C30 H30A 119.9 . .
C56 C30 H30A 119.9 . .
N6 C31 C50 121(4) . .
N6 C31 H31A 119.3 . .
C50 C31 H31A 119.3 . .
C64 C32 C63 120(6) . .
C64 C32 H32A 119.8 . .
C63 C32 H32A 119.8 . .
C34 C33 C16 116(3) . .
C34 C33 P2 116(2) . .
C16 C33 P2 128(3) . .
C33 C34 C4 123(3) . .
C33 C34 H34A 118.7 . .
C4 C34 H34A 118.7 . .
C45 C35 C21 117(3) . .
C45 C35 P1 118.5(19) . .
C21 C35 P1 124.3(18) . .
C46 C36 C37 120(3) . .
C46 C36 H36A 119.9 . .
C37 C36 H36A 119.9 . .
C36 C37 C45 116(3) . .
C36 C37 H37A 122.0 . .
C45 C37 H37A 122.0 . .
N5 C38 C9 114(4) . .
N5 C38 H38A 122.8 . .
C9 C38 H38A 122.8 . .
N13 C39 C18 124(5) . .
N13 C39 H39A 118.2 . .
C18 C39 H39A 118.2 . .
C49 C40 C69 123(5) . .
C49 C40 H40A 118.7 . .
C69 C40 H40A 118.7 . .
C66 C41 C26 116(5) . .
C66 C41 H41A 122.2 . .
C26 C41 H41A 122.2 . .
C10 C42 C1 124(3) . .
C10 C42 H42A 118.0 . .
C1 C42 H42A 118.0 . .
C77 C43 H43A 109.5 . .
C77 C43 H43B 109.5 . .
H43A C43 H43B 109.5 . .
C77 C43 H43C 109.5 . .
H43A C43 H43C 109.5 . .
H43B C43 H43C 109.5 . .
C68 C44 C69 112(4) . .
C68 C44 P3 126(3) . .
C69 C44 P3 122(3) . .
C35 C45 C37 124(3) . .
C35 C45 H45A 117.9 . .
C37 C45 H45A 117.9 . .
C36 C46 C21 121(3) . .
C36 C46 C27 118(3) . .
C21 C46 C27 121(3) . .
N7 C47 C60 124(6) . .
N7 C47 H47A 118.0 . .
C60 C47 H47A 118.0 . .
C26 C48 C70 115(5) . .
C26 C48 C63 125(5) . .
C70 C48 C63 117(5) . .
C40 C49 C74 121(6) . .
C40 C49 H49A 119.3 . .
C74 C49 H49A 119.3 . .
N12 C50 C31 123(4) . .
N12 C50 H50A 118.3 . .
C31 C50 H50A 118.3 . .
C73 C51 C24 124(5) . .
C73 C51 C69 120(5) . .
C24 C51 C69 115(5) . .
N8 C52 C61 116(4) . .
N8 C52 H52A 121.8 . .
C61 C52 H52A 121.8 . .
C54 C53 N15 122(4) . .
C54 C53 C71 128(5) . .
N15 C53 C71 110(5) . .
N10 C54 O23 125(5) . .
N10 C54 C53 117(5) . .
O23 C54 C53 118(4) . .
O18 C55 H55A 109.5 . .
O18 C55 H55B 109.5 . .
H55A C55 H55B 109.5 . .
O18 C55 H55C 109.5 . .
H55A C55 H55C 109.5 . .
H55B C55 H55C 109.5 . .
C3 C56 C30 122(4) . .
C3 C56 H56A 118.9 . .
C30 C56 H56A 118.9 . .
C64 C57 C70 117(5) . .
C64 C57 H57A 121.5 . .
C70 C57 H57A 121.5 . .
C2 C58 C13 120(4) . .
C2 C58 H58A 119.9 . .
C13 C58 H58A 119.9 . .
N12 C59 C8 118(4) . .
N12 C59 H59A 121.0 . .
C8 C59 H59A 121.0 . .
N14 C60 C47 120(6) . .
N14 C60 H60A 120.2 . .
C47 C60 H60A 120.2 . .
N20 C61 C52 125(4) . .
N20 C61 H61A 117.6 . .
C52 C61 H61A 117.6 . .
N19 C62 C29 120(5) . .
N19 C62 H62A 120.1 . .
C29 C62 H62A 120.1 . .
C48 C63 C32 117(5) . .
C48 C63 P4 125(4) . .
C32 C63 P4 117(3) . .
C57 C64 C32 122(6) . .
C57 C64 H64A 119.1 . .
C32 C64 H64A 119.1 . .
C68 C65 C24 119(5) . .
C68 C65 H65A 120.4 . .
C24 C65 H65A 120.4 . .
C41 C66 C72 122(5) . .
C41 C66 H66A 119.1 . .
C72 C66 H66A 119.1 . .
N14 C67 C23 122(6) . .
N14 C67 H67A 119.0 . .
C23 C67 H67A 119.0 . .
C65 C68 C44 129(4) . .
C65 C68 H68A 115.6 . .
C44 C68 H68A 115.6 . .
C51 C69 C44 122(4) . .
C51 C69 C40 112(4) . .
C44 C69 C40 126(4) . .
C72 C70 C48 122(6) . .
C72 C70 C57 112(5) . .
C48 C70 C57 124(5) . .
N19 C71 C53 130(5) . .
N19 C71 H71A 115.2 . .
C53 C71 H71A 115.2 . .
C70 C72 C66 119(6) . .
C70 C72 H72A 120.5 . .
C66 C72 H72A 120.5 . .
C51 C73 C74 128(6) . .
C51 C73 H73A 115.8 . .
C74 C73 H73A 115.8 . .
C73 C74 C49 115(5) . .
C73 C74 H74A 122.6 . .
C49 C74 H74A 122.6 . .
N20 C75 C19 125(4) . .
N20 C75 H75A 117.6 . .
C19 C75 H75A 117.6 . .
C85 C76 O30 117(6) . .
C85 C76 O31 125(6) . .
O30 C76 O31 119(5) . .
O26 C77 O27 125(4) . .
O26 C77 C43 119(4) . .
O27 C77 C43 116(4) . .
O22 C78 N21 126(5) . .
O22 C78 C79 121(4) . .
N21 C78 C79 110(4) . .
N23 C79 C81 125(6) . .
N23 C79 C78 109(4) . .
C81 C79 C78 126(5) . .
O29 C80 O28 121(4) . .
O29 C80 C83 123(6) . .
O28 C80 C83 114(6) . .
N24 C81 C79 123(6) . .
N24 C81 H81A 118.5 . .
C79 C81 H81A 118.5 . .
C84 C82 N24 123(6) . .
C84 C82 H82A 118.5 . .
N24 C82 H82A 118.5 . .
C80 C83 H83A 109.5 . .
C80 C83 H83B 109.5 . .
H83A C83 H83B 109.5 . .
C80 C83 H83C 109.5 . .
H83A C83 H83C 109.5 . .
H83B C83 H83C 109.5 . .
C82 C84 N23 125(6) . .
C82 C84 H84A 117.7 . .
N23 C84 H84A 117.7 . .
C76 C85 H85A 109.5 . .
C76 C85 H85B 109.5 . .
H85A C85 H85B 109.5 . .
C76 C85 H85C 109.5 . .
H85A C85 H85C 109.5 . .
H85B C85 H85C 109.5 . .
N17 C86 C87 120(5) . .
N17 C86 H86A 120.2 . .
C87 C86 H86A 120.2 . .
N22 C87 C86 118(6) . .
N22 C87 H87A 121.1 . .
C86 C87 H87A 121.1 . .
N18 C88 O21 125(4) . .
N18 C88 C8 121(4) . .
O21 C88 C8 111(3) . .
C95' C90' C91' 121(3) . .
C95' C90' P5 119.5(14) . .
C91' C90' P5 119.0(13) . .
C94' C93' C92' 118(3) . .
C94' C93' H93B 120.9 . .
C92' C93' H93B 120.9 . .
C92' C91' C90' 118(3) . .
C92' C91' H91A 120.8 . .
C90' C91' H91A 120.8 . .
C93' C92' C91' 122(3) . .
C93' C92' H92A 119.1 . .
C91' C92' H92A 119.1 . .
C93' C94' C95' 122(3) . .
C93' C94' C111 118(3) . .
C95' C94' C111 120.0 . .
C94' C95' C108 120.0 . .
C94' C95' C90' 118(3) . .
C108 C95' C90' 122(3) . .
C109 C108 C95' 120.0 . .
C109 C108 H10B 120.0 . .
C95' C108 H10B 120.0 . .
C110 C109 C108 120.0 . .
C110 C109 H10C 120.0 . .
C108 C109 H10C 120.0 . .
C111 C110 C109 120.0 . .
C111 C110 H11B 120.0 . .
C109 C110 H11B 120.0 . .
C110 C111 C94' 120.0 . .
C110 C111 H11C 120.0 . .
C94' C111 H11C 120.0 . .
O25 C107 H10I 109.5 . .
O25 C107 H10J 109.5 . .
H10I C107 H10J 109.5 . .
O25 C107 H10K 109.5 . .
H10I C107 H10K 109.5 . .
H10J C107 H10K 109.5 . .
C95 C90 C91 122.9(13) . .
C95 C90 P5 118.4(7) . .
C91 C90 P5 118.6(7) . .
C94 C93 C92 116.9(13) . .
C94 C93 H93A 121.6 . .
C92 C93 H93A 121.6 . .
C93 C94 C95 123.0(13) . .
C93 C94 H94A 118.5 . .
C95 C94 H94A 118.5 . .
C90 C95 C94 116.9(13) . .
C90 C95 H95A 121.6 . .
C94 C95 H95A 121.5 . .
C106 C91 C92 119.7(4) . .
C106 C91 C90 123.3(13) . .
C92 C91 C90 116.7(12) . .
C103 C92 C91 120.0(4) . .
C103 C92 C93 116.3(13) . .
C91 C92 C93 122.9(13) . .
C104 C103 C92 119.8(5) . .
C104 C103 H10H 120.1 . .
C92 C103 H10H 120.1 . .
C105 C104 C103 120.0(5) . .
C105 C104 H10D 120.0 . .
C103 C104 H10D 120.0 . .
C106 C105 C104 119.8(5) . .
C106 C105 H10E 120.1 . .
C104 C105 H10E 120.1 . .
C105 C106 C91 120.2(5) . .
C105 C106 H10G 119.9 . .
C91 C106 H10G 119.9 . .
N16 C102 C96 120(5) . .
N16 C102 H10F 119.9 . .
C96 C102 H10F 119.9 . .
C97 C96 C101 120.1(5) . .
C97 C96 C102 124(3) . .
C101 C96 C102 115(3) . .
O24 C97 C96 120.1(7) . .
O24 C97 C98 119.9(6) . .
C96 C97 C98 119.9(6) . .
O25 C98 C99 123(3) . .
O25 C98 C97 115(2) . .
C99 C98 C97 120.1(7) . .
C98 C99 C100 119.9(6) . .
C98 C99 H99A 120.1 . .
C100 C99 H99A 120.1 . .
C99 C100 C101 120.0(5) . .
C99 C100 H10L 120.0 . .
C101 C100 H10L 120.0 . .
C96 C101 C100 119.9(5) . .
C96 C101 H10M 120.1 . .
C100 C101 H10M 120.1 . .
C22 N1 N3 108(2) . .
C22 N1 Dy1 131(2) . .
N3 N1 Dy1 121.3(17) . .
C9 N2 N11 114(3) . .
C9 N2 Dy2 121(3) . .
N11 N2 Dy2 123(2) . .
C7 N3 N1 108(2) . .
C6 N4 N5 111(3) . .
N4 N5 C38 117(4) . .
N4 N5 Dy2 123(2) . .
C38 N5 Dy2 120(3) . .
C31 N6 C8 113(4) . .
C31 N6 Dy3 127(2) . .
C8 N6 Dy3 119(2) . .
C23 N7 C47 115(5) . .
C23 N7 Dy3 116(4) . .
C47 N7 Dy3 129(4) . .
C19 N8 C52 121(3) . .
C19 N8 Dy7 119(3) . .
C52 N8 Dy7 120(3) . .
C14 N9 C18 120(3) . .
C14 N9 Dy1 115(3) . .
C18 N9 Dy1 124(2) . .
C54 N10 N16 106(5) . .
C25 N11 N2 108(4) . .
C59 N12 C50 117(4) . .
C15 N13 C39 114(4) . .
C60 N14 C67 118(5) . .
C29 N15 C53 125(5) . .
C29 N15 Dy6 123(3) . .
C53 N15 Dy6 111(3) . .
C102 N16 N10 103(4) . .
C102 N16 Dy5 134(4) . .
N10 N16 Dy5 121(3) . .
C86 N17 N18 113(5) . .
C86 N17 Dy4 120(4) . .
N18 N17 Dy4 127(3) . .
C88 N18 N17 109(4) . .
C71 N19 C62 115(5) . .
C75 N20 C61 112(4) . .
C78 N21 N22 106(4) . .
C87 N22 N21 114(5) . .
C87 N22 Dy4 121(4) . .
N21 N22 Dy4 125(3) . .
C79 N23 C84 112(5) . .
C79 N23 Dy5 120(3) . .
C84 N23 Dy5 129(4) . .
C81 N24 C82 113(5) . .
P1 O1 Dy1 140.6(11) . .
P1 O1 Dy2 96.6(11) . .
Dy1 O1 Dy2 115.6(7) . .
P1 O2 Dy3 143.5(14) . .
P1 O2 Dy2 96.2(12) . .
Dy3 O2 Dy2 112.7(9) . .
P1 O3 Dy7 133.7(16) . .
P2 O4 Dy7 94.8(11) . .
P2 O4 Dy1 140.3(12) . .
Dy7 O4 Dy1 107.4(8) . .
P2 O5 Dy2 142.7(13) . .
P2 O6 Dy6 158.7(11) . .
P2 O6 Dy7 97.5(9) . .
Dy6 O6 Dy7 103.7(6) . .
P3 O7 Dy4 138.4(18) . .
P3 O8 Dy6 103.5(13) . .
P3 O8 Dy5 136.2(15) . .
Dy6 O8 Dy5 108.1(11) . .
P3 O9 Dy7 156.0(15) . .
P3 O9 Dy6 92.2(12) . .
Dy7 O9 Dy6 97.7(8) . .
P4 O10 Dy3 145.0(19) . .
P4 O10 Dy4 98.3(13) . .
Dy3 O10 Dy4 115.5(11) . .
P4 O11 Dy5 130.5(16) . .
P4 O11 Dy4 99.7(12) . .
Dy5 O11 Dy4 118.0(11) . .
P4 O12 Dy6 137.1(12) . .
P5 O13 Dy1 170.6(13) . .
P5 O14 Dy6 145.5(14) . 2_655
P5 O15 Dy7 129.0(16) . 2_655
C20 O16 Dy1 138(2) . .
C7 O17 Dy7 125(2) . .
C7 O17 Dy1 124(2) . .
Dy7 O17 Dy1 109.2(8) . .
C1 O18 C55 118(3) . .
C6 O19 Dy1 124(2) . .
C6 O19 Dy2 118(2) . .
Dy1 O19 Dy2 112.1(9) . .
C25 O20 Dy3 126(3) . .
C25 O20 Dy2 115(3) . .
Dy3 O20 Dy2 110.3(9) . .
C88 O21 Dy3 121(2) . .
C88 O21 Dy4 115(3) . .
Dy3 O21 Dy4 108.1(11) . .
C78 O22 Dy5 126(3) . .
C78 O22 Dy4 123(3) . .
Dy5 O22 Dy4 108.9(13) . .
C54 O23 Dy5 121(3) . .
C54 O23 Dy6 124(3) . .
Dy5 O23 Dy6 110.1(13) . .
C97 O24 Dy5 148(2) . .
C98 O25 C107 116.6(12) . .
C77 O26 Dy2 142(3) . .
C77 O27 Dy3 136(3) . .
C80 O28 Dy6 137(3) . .
C80 O29 Dy5 140(4) . .
C76 O30 Dy3 135(4) . .
C76 O31 Dy4 150(4) . .
Dy2 O2W H2WA 109.5 . .
Dy2 O2W H2WB 108.6 . .
H2WA O2W H2WB 109.5 . .
Dy4 O1W H1WA 109.4 . .
Dy4 O1W H1WB 108.9 . .
H1WA O1W H1WB 109.5 . .
H4WA O4W H4WB 109.5 . .
H3WA O3W H3WB 109.5 . .

loop_
_geom_bond_atom_site_label_1
_geom_bond_atom_site_label_2
_geom_bond_distance
_geom_bond_site_symmetry_2
Dy1 O13 2.23(2) .
Dy1 O1 2.28(2) .
Dy1 O16 2.280(18) .
Dy1 O19 2.36(2) .
Dy1 O17 2.409(19) .
Dy1 O4 2.42(2) .
Dy1 N1 2.55(2) .
Dy1 N9 2.65(3) .
Dy2 O5 2.253(18) .
Dy2 O26 2.36(2) .
Dy2 O2W 2.42(2) .
Dy2 O1 2.532(19) .
Dy2 O19 2.55(3) .
Dy2 O2 2.56(2) .
Dy2 O20 2.57(3) .
Dy2 N2 2.58(3) .
Dy2 N5 2.62(3) .
Dy3 O2 2.28(3) .
Dy3 O10 2.28(2) .
Dy3 O30 2.33(3) .
Dy3 O20 2.33(3) .
Dy3 O27 2.37(3) .
Dy3 O21 2.40(3) .
Dy3 N7 2.57(4) .
Dy3 N6 2.59(3) .
Dy4 O7 2.26(3) .
Dy4 O31 2.26(4) .
Dy4 O1W 2.28(6) .
Dy4 O11 2.46(3) .
Dy4 O10 2.51(3) .
Dy4 O22 2.59(3) .
Dy4 N22 2.59(5) .
Dy4 N17 2.60(4) .
Dy4 O21 2.60(3) .
Dy5 O24 2.14(3) .
Dy5 O29 2.23(4) .
Dy5 O11 2.28(2) .
Dy5 O23 2.28(3) .
Dy5 O8 2.37(3) .
Dy5 O22 2.40(4) .
Dy5 N16 2.45(5) .
Dy5 N23 2.55(5) .
Dy6 O14 2.24(2) 2_655
Dy6 O8 2.31(2) .
Dy6 O23 2.34(3) .
Dy6 O6 2.362(18) .
Dy6 O12 2.36(2) .
Dy6 O28 2.39(3) .
Dy6 O9 2.62(2) .
Dy6 N15 2.64(4) .
Dy7 O15 2.20(2) 2_655
Dy7 O3 2.24(2) .
Dy7 O9 2.32(3) .
Dy7 O17 2.32(2) .
Dy7 O6 2.369(17) .
Dy7 O4 2.37(2) .
Dy7 N8 2.54(3) .
P1 O3 1.49(2) .
P1 O2 1.51(3) .
P1 O1 1.54(2) .
P1 C35 1.78(3) .
P2 O6 1.500(19) .
P2 O5 1.51(2) .
P2 O4 1.59(3) .
P2 C33 1.79(3) .
P3 O9 1.50(3) .
P3 O7 1.50(2) .
P3 O8 1.55(3) .
P3 C44 1.76(5) .
P4 O12 1.45(2) .
P4 O10 1.53(3) .
P4 O11 1.55(3) .
P4 C63 1.77(5) .
P5 O13 1.47(2) .
P5 O14 1.52(3) .
P5 O15 1.53(2) .
P5 C90 1.804(9) .
P5 C90' 1.814(10) .
C1 O18 1.31(4) .
C1 C42 1.36(5) .
C1 C20 1.43(5) .
C2 C12 1.32(5) .
C2 C58 1.35(4) .
C2 H2A 0.9500 .
C3 C56 1.29(5) .
C3 C21 1.44(4) .
C3 H3A 0.9500 .
C4 C11 1.31(4) .
C4 C34 1.40(4) .
C4 H4A 0.9500 .
C5 C11 1.36(5) .
C5 C16 1.40(4) .
C5 C12 1.48(4) .
C6 N4 1.28(5) .
C6 C14 1.34(5) .
C6 O19 1.36(4) .
C7 O17 1.27(3) .
C7 N3 1.33(4) .
C7 C19 1.48(5) .
C8 C59 1.345(17) .
C8 N6 1.347(17) .
C8 C88 1.53(6) .
C9 N2 1.25(4) .
C9 C38 1.39(5) .
C9 H9A 0.9500 .
C10 C17 1.33(5) .
C10 C42 1.35(5) .
C10 H10A 0.9500 .
C11 H11A 0.9500 .
C12 H12A 0.9500 .
C13 C58 1.35(4) .
C13 C16 1.42(5) .
C13 H13A 0.9500 .
C14 N9 1.35(4) .
C14 C15 1.41(6) .
C15 N13 1.26(5) .
C15 H15A 0.9500 .
C16 C33 1.47(4) .
C17 C28 1.43(5) .
C17 H17A 0.9500 .
C18 N9 1.37(5) .
C18 C39 1.43(6) .
C18 H18A 0.9500 .
C19 N8 1.31(5) .
C19 C75 1.34(5) .
C20 O16 1.28(4) .
C20 C28 1.42(5) .
C21 C35 1.413(15) .
C21 C46 1.413(15) .
C22 N1 1.29(4) .
C22 C28 1.48(4) .
C22 H22A 0.9500 .
C23 N7 1.31(6) .
C23 C67 1.40(7) .
C23 C25 1.48(7) .
C24 C65 1.38(6) .
C24 C51 1.39(6) .
C24 H24A 0.9500 .
C25 N11 1.28(5) .
C25 O20 1.33(6) .
C26 C48 1.40(2) .
C26 C41 1.40(2) .
C26 H26A 0.9500 .
C27 C30 1.35(5) .
C27 C46 1.44(5) .
C27 H27A 0.9500 .
C29 N15 1.35(2) .
C29 C62 1.35(2) .
C29 H29A 0.9500 .
C30 C56 1.39(5) .
C30 H30A 0.9500 .
C31 N6 1.345(17) .
C31 C50 1.346(17) .
C31 H31A 0.9500 .
C32 C64 1.39(6) .
C32 C63 1.48(6) .
C32 H32A 0.9500 .
C33 C34 1.37(5) .
C34 H34A 0.9500 .
C35 C45 1.409(15) .
C36 C46 1.410(15) .
C36 C37 1.411(15) .
C36 H36A 0.9500 .
C37 C45 1.413(15) .
C37 H37A 0.9500 .
C38 N5 1.38(5) .
C38 H38A 0.9500 .
C39 N13 1.28(6) .
C39 H39A 0.9500 .
C40 C49 1.37(6) .
C40 C69 1.51(6) .
C40 H40A 0.9500 .
C41 C66 1.40(2) .
C41 H41A 0.9500 .
C42 H42A 0.9500 .
C43 C77 1.51(5) .
C43 H43A 0.9800 .
C43 H43B 0.9800 .
C43 H43C 0.9800 .
C44 C68 1.36(5) .
C44 C69 1.50(6) .
C45 H45A 0.9500 .
C47 N7 1.34(6) .
C47 C60 1.37(7) .
C47 H47A 0.9500 .
C48 C70 1.40(2) .
C48 C63 1.42(6) .
C49 C74 1.45(8) .
C49 H49A 0.9500 .
C50 N12 1.346(17) .
C50 H50A 0.9500 .
C51 C73 1.34(6) .
C51 C69 1.48(6) .
C52 N8 1.33(5) .
C52 C61 1.40(5) .
C52 H52A 0.9500 .
C53 C54 1.34(6) .
C53 N15 1.35(2) .
C53 C71 1.35(2) .
C54 N10 1.30(6) .
C54 O23 1.33(5) .
C55 O18 1.47(4) .
C55 H55A 0.9800 .
C55 H55B 0.9800 .
C55 H55C 0.9800 .
C56 H56A 0.9500 .
C57 C64 1.37(8) .
C57 C70 1.41(7) .
C57 H57A 0.9500 .
C58 H58A 0.9500 .
C59 N12 1.344(17) .
C59 H59A 0.9500 .
C60 N14 1.30(6) .
C60 H60A 0.9500 .
C61 N20 1.37(5) .
C61 H61A 0.9500 .
C62 N19 1.35(2) .
C62 H62A 0.9500 .
C64 H64A 0.9500 .
C65 C68 1.35(5) .
C65 H65A 0.9500 .
C66 C72 1.40(2) .
C66 H66A 0.9500 .
C67 N14 1.30(6) .
C67 H67A 0.9500 .
C68 H68A 0.9500 .
C70 C72 1.40(2) .
C71 N19 1.35(2) .
C71 H71A 0.9500 .
C72 H72A 0.9500 .
C73 C74 1.35(7) .
C73 H73A 0.9500 .
C74 H74A 0.9500 .
C75 N20 1.34(5) .
C75 H75A 0.9500 .
C76 C85 1.24(6) .
C76 O30 1.35(6) .
C76 O31 1.36(6) .
C77 O26 1.23(5) .
C77 O27 1.25(5) .
C78 O22 1.16(5) .
C78 N21 1.40(7) .
C78 C79 1.46(7) .
C79 N23 1.36(2) .
C79 C81 1.36(2) .
C80 O29 1.22(7) .
C80 O28 1.35(6) .
C80 C83 1.48(6) .
C81 N24 1.36(2) .
C81 H81A 0.9500 .
C82 C84 1.36(2) .
C82 N24 1.36(2) .
C82 H82A 0.9500 .
C83 H83A 0.9800 .
C83 H83B 0.9800 .
C83 H83C 0.9800 .
C84 N23 1.36(2) .
C84 H84A 0.9500 .
C85 H85A 0.9800 .
C85 H85B 0.9800 .
C85 H85C 0.9800 .
C86 N17 1.27(6) .
C86 C87 1.42(7) .
C86 H86A 0.9500 .
C87 N22 1.28(6) .
C87 H87A 0.9500 .
C88 N18 1.22(5) .
C88 O21 1.43(4) .
C90' C95' 1.394(7) .
C90' C91' 1.394(7) .
C93' C94' 1.389(7) .
C93' C92' 1.390(7) .
C93' H93B 0.9500 .
C91' C92' 1.390(7) .
C91' H91A 0.9500 .
C92' H92A 0.9500 .
C94' C95' 1.3900 .
C94' C111 1.3900 .
C95' C108 1.3900 .
C108 C109 1.3900 .
C108 H10B 0.9500 .
C109 C110 1.3900 .
C109 H10C 0.9500 .
C110 C111 1.3900 .
C110 H11B 0.9501 .
C111 H11C 0.9500 .
C107 O25 1.515(10) .
C107 H10I 0.9800 .
C107 H10J 0.9800 .
C107 H10K 0.9800 .
C90 C95 1.452(7) .
C90 C91 1.452(7) .
C93 C94 1.452(7) .
C93 C92 1.452(7) .
C93 H93A 0.9500 .
C94 C95 1.452(7) .
C94 H94A 0.9500 .
C95 H95A 0.9500 .
C91 C106 1.451(10) .
C91 C92 1.452(7) .
C92 C103 1.451(9) .
C103 C104 1.451(10) .
C103 H10H 0.9500 .
C104 C105 1.451(10) .
C104 H10D 0.9500 .
C105 C106 1.450(10) .
C105 H10E 0.9500 .
C106 H10G 0.9500 .
C102 N16 1.301(10) .
C102 C96 1.499(10) .
C102 H10F 0.9500 .
C96 C97 1.39(2) .
C96 C101 1.39(2) .
C97 O24 1.299(10) .
C97 C98 1.39(2) .
C98 O25 1.301(10) .
C98 C99 1.39(2) .
C99 C100 1.39(2) .
C99 H99A 0.9500 .
C100 C101 1.39(2) .
C100 H10L 0.9500 .
C101 H10M 0.9500 .
N1 N3 1.43(3) .
N2 N11 1.40(5) .
N4 N5 1.35(4) .
N10 N16 1.46(6) .
N17 N18 1.38(5) .
N21 N22 1.42(6) .
O14 Dy6 2.24(2) 2_655
O15 Dy7 2.20(2) 2_655
O2W H2WA 0.8498 .
O2W H2WB 0.8500 .
O1W H1WA 0.8501 .
O1W H1WB 0.8501 .
O4W H4WA 0.8495 .
O4W H4WB 0.8501 .
O3W H3WA 0.8502 .
O3W H3WB 0.8499 .
